data_4312041
loop_
_publ_author_name
'Laurence K. Thompson'
'Timothy L. Kelly'
'Louise N. Dawe'
'Hilde Grove'
'Martin T. Lemaire'
'Judith A. K. Howard'
'Elinor C. Spencer'
'Craig J. Matthews'
'Stuart T. Onions'
'Simon J. Coles'
'Peter N. Horton'
'Michael B. Hursthouse'
'Mark E. Light'

_publ_section_title
;
 Mixed Valence Mn(II)/Mn(III) [3 x 3] Grid Complexes: Structural,
 Electrochemical, Spectroscopic, and Magnetic Properties
;
_journal_name_full 'Inorganic Chemistry'
_journal_page_first 7605
_journal_page_last 7616
_journal_paper_doi 10.1021/ic040083a
_journal_volume 43
_journal_year 2004
_chemical_formula_moiety 'C114 H84 Cl6 Mn9 N54 O12, 4(Cl O4)'
_chemical_formula_sum 'C114 H84 Cl10 Mn9 N54 O28'
_chemical_formula_weight 3507.31
_chemical_name_systematic
;
   ?
;
_space_group_IT_number 9
_symmetry_cell_setting monoclinic
_symmetry_space_group_name_Hall 'C -2yc'
_symmetry_space_group_name_H-M 'C 1 c 1'
_atom_sites_solution_hydrogens geom
_atom_sites_solution_primary direct
_atom_sites_solution_secondary difmap
_audit_creation_method SHELXL-97
_cell_angle_alpha 90.00
_cell_angle_beta 107.42(3)
_cell_angle_gamma 90.00
_cell_formula_units_Z 4
_cell_length_a 26.000(5)
_cell_length_b 26.003(5)
_cell_length_c 25.006(5)
_cell_measurement_reflns_used 2010
_cell_measurement_temperature 120(2)
_cell_measurement_theta_max 17.823
_cell_measurement_theta_min 2.495
_cell_volume 16131(6)
_computing_cell_refinement 'Bruker SMART 1998'
_computing_data_collection 'Bruker SMART 1998'
_computing_data_reduction 'Bruker SAINT 1998'
_computing_molecular_graphics 'Bruker SHELXTL'
_computing_publication_material 'Bruker SHELXTL'
_computing_structure_refinement 'Bruker SHELXTL'
_computing_structure_solution 'Bruker SHELXTL'
_diffrn_ambient_temperature 120(2)
_diffrn_detector_area_resol_mean 8
_diffrn_measured_fraction_theta_full 1.000
_diffrn_measured_fraction_theta_max 1.000
_diffrn_measurement_device_type 'Bruker Proteum M'
_diffrn_measurement_method /w
_diffrn_radiation_monochromator graphite
_diffrn_radiation_source 'Bede microsource'
_diffrn_radiation_type MoK\a
_diffrn_radiation_wavelength 0.71073
_diffrn_reflns_av_R_equivalents 0.1235
_diffrn_reflns_av_sigmaI/netI 0.2138
_diffrn_reflns_limit_h_max 30
_diffrn_reflns_limit_h_min -24
_diffrn_reflns_limit_k_max 30
_diffrn_reflns_limit_k_min -30
_diffrn_reflns_limit_l_max 29
_diffrn_reflns_limit_l_min -29
_diffrn_reflns_number 47417
_diffrn_reflns_theta_full 25.00
_diffrn_reflns_theta_max 25.00
_diffrn_reflns_theta_min 1.13
_diffrn_standards_decay_% 0
_diffrn_standards_interval_count 0
_diffrn_standards_interval_time 0
_diffrn_standards_number 0
_exptl_absorpt_coefficient_mu 0.925
_exptl_absorpt_correction_T_max 1
_exptl_absorpt_correction_T_min 0.663000
_exptl_absorpt_correction_type multi-scan
_exptl_absorpt_process_details
;
SADABS (Sheldrick, G. M. (1998)).
Program for Absorption Correction.
University of G\"ottingen, Germany.
;
_exptl_crystal_colour Orange
_exptl_crystal_density_diffrn 1.444
_exptl_crystal_density_meas ?
_exptl_crystal_density_method .
_exptl_crystal_description Block
_exptl_crystal_F_000 7060
_exptl_crystal_size_max 0.10
_exptl_crystal_size_mid 0.06
_exptl_crystal_size_min 0.02
_refine_diff_density_max 0.963
_refine_diff_density_min -0.820
_refine_diff_density_rms 0.151
_refine_ls_abs_structure_details 'Flack H D (1983), Acta Cryst. A39, 876-881'
_refine_ls_abs_structure_Flack 0.08(3)
_refine_ls_extinction_coef 'Not refined'
_refine_ls_extinction_method none
_refine_ls_goodness_of_fit_ref 0.856
_refine_ls_hydrogen_treatment mixed
_refine_ls_matrix_type full
_refine_ls_number_parameters 1678
_refine_ls_number_reflns 21643
_refine_ls_number_restraints 30
_refine_ls_restrained_S_all 0.858
_refine_ls_R_factor_all 0.1549
_refine_ls_R_factor_gt 0.0883
_refine_ls_shift/su_max 0.016
_refine_ls_shift/su_mean 0.000
_refine_ls_structure_factor_coef Fsqd
_refine_ls_weighting_details 'calc w=1/[\s^2^(Fo^2^)+(0.1187P)^2^+0.0000P] where P=(Fo^2^+2Fc^2^)/3'
_refine_ls_weighting_scheme calc
_refine_ls_wR_factor_gt 0.2065
_refine_ls_wR_factor_ref 0.2369
_reflns_number_gt 10149
_reflns_number_total 21643
_reflns_threshold_expression >2sigma(I)
_cod_data_source_file ic040083a_3.cif
_cod_data_source_block 03ecs008(9)
_cod_depositor_comments
;
The following automatic conversions were performed:
'_symmetry_cell_setting' value 'Monoclinic' changed to 'monoclinic'
according to '/home/saulius/struct/CIF-dictionaries/cif_core.dic'
dictionary named 'cif_core.dic' version 2.4.1 from
2010-06-29.

'_exptl_absorpt_correction_type' value 'Multi-scan' changed
to 'multi-scan' according to
'/home/saulius/struct/CIF-dictionaries/cif_core.dic' dictionary named
'cif_core.dic' version 2.4.1 from 2010-06-29.

Automatic conversion script
Id: cif_fix_enum 1527 2010-12-29 10:47:43Z saulius 
;
_cod_original_cell_volume 16130(6)
_cod_database_code 4312041

loop_
_symmetry_equiv_pos_as_xyz
'x, y, z'
'x, -y, z+1/2'
'x+1/2, y+1/2, z'
'x+1/2, -y+1/2, z+1/2'

loop_
_atom_site_label
_atom_site_type_symbol
_atom_site_fract_x
_atom_site_fract_y
_atom_site_fract_z
_atom_site_U_iso_or_equiv
_atom_site_adp_type
_atom_site_occupancy
_atom_site_symmetry_multiplicity
_atom_site_calc_flag
_atom_site_refinement_flags
_atom_site_disorder_assembly
_atom_site_disorder_group
Mn1 Mn 0.69170(9) 0.49672(8) 0.03432(8) 0.0427(5) Uani 1 1 d . . .
Mn2 Mn 0.84307(8) 0.46120(8) 0.05126(8) 0.0373(5) Uani 1 1 d . . .
Mn3 Mn 0.99484(9) 0.42353(8) 0.11174(9) 0.0470(6) Uani 1 1 d . . .
Mn4 Mn 0.67224(8) 0.36440(8) 0.10110(8) 0.0358(5) Uani 1 1 d . . .
Mn5 Mn 0.80609(8) 0.31980(8) 0.07563(7) 0.0341(5) Uani 1 1 d . . .
Mn6 Mn 0.95313(8) 0.27702(8) 0.09554(8) 0.0388(5) Uani 1 1 d . . .
Mn7 Mn 0.64411(9) 0.21840(8) 0.12149(8) 0.0416(5) Uani 1 1 d . . .
Mn8 Mn 0.75800(8) 0.17677(8) 0.05604(8) 0.0407(5) Uani 1 1 d . . .
Mn9 Mn 0.89735(9) 0.14240(8) 0.03640(9) 0.0453(6) Uani 1 1 d . . .
Cl1 Cl 0.8155(2) 0.4081(3) -0.21538(19) 0.108(2) Uani 1 1 d . . .
Cl2 Cl 0.7185(2) 0.3078(3) -0.20311(17) 0.0977(18) Uani 1 1 d . . .
Cl3 Cl 0.6195(2) 0.2019(3) -0.2125(2) 0.118(2) Uani 1 1 d . . .
Cl4 Cl 0.7793(2) 0.42720(18) 0.36890(16) 0.0792(14) Uani 1 1 d . . .
Cl5 Cl 0.8776(2) 0.32544(17) 0.35515(15) 0.0729(13) Uani 1 1 d . . .
Cl6 Cl 0.9860(2) 0.22970(19) 0.36413(18) 0.0901(16) Uani 1 1 d . . .
N2 N 0.5841(6) 0.4531(5) -0.1254(6) 0.082(5) Uani 1 1 d . . .
H2A H 0.6046 0.4406 -0.1446 0.099 Uiso 1 1 calc R . .
H2B H 0.5488 0.4518 -0.1394 0.099 Uiso 1 1 calc R . .
N3 N 0.6573(5) 0.4787(4) -0.0494(5) 0.044(3) Uani 1 1 d . . .
N4 N 0.6893(5) 0.4604(5) -0.0843(5) 0.056(3) Uani 1 1 d . . .
N5 N 0.8346(5) 0.4436(4) -0.0345(4) 0.035(3) Uani 1 1 d . . .
N6 N 0.9720(5) 0.4152(5) -0.0145(5) 0.049(3) Uani 1 1 d . . .
N7 N 1.0119(5) 0.4114(5) 0.0341(5) 0.052(3) Uani 1 1 d . . .
N8 N 1.0711(7) 0.3971(7) -0.0175(6) 0.096(6) Uani 1 1 d . . .
H8A H 1.0440 0.3991 -0.0485 0.116 Uiso 1 1 calc R . .
H8B H 1.1039 0.3913 -0.0193 0.116 Uiso 1 1 calc R . .
N11 N 0.5341(5) 0.3581(5) -0.0486(5) 0.061(4) Uani 1 1 d . . .
H11A H 0.5473 0.3502 -0.0761 0.073 Uiso 1 1 calc R . .
H11B H 0.4993 0.3635 -0.0557 0.073 Uiso 1 1 calc R . .
N12 N 0.6211(4) 0.3538(4) 0.0176(4) 0.037(3) Uani 1 1 d . . .
N13 N 0.6411(5) 0.3429(4) -0.0250(4) 0.040(3) Uani 1 1 d . . .
N14 N 0.7775(4) 0.3167(4) -0.0178(4) 0.032(3) Uani 1 1 d . . .
N15 N 0.9058(5) 0.2916(4) -0.0320(4) 0.044(3) Uani 1 1 d . . .
N16 N 0.9543(5) 0.2820(4) 0.0112(4) 0.044(3) Uani 1 1 d . . .
N17 N 0.9998(5) 0.2844(5) -0.0592(6) 0.070(4) Uani 1 1 d . . .
H17A H 0.9703 0.2904 -0.0869 0.084 Uiso 1 1 calc R . .
H17B H 1.0310 0.2819 -0.0659 0.084 Uiso 1 1 calc R . .
N20 N 0.4891(5) 0.2288(5) -0.0039(4) 0.055(3) Uani 1 1 d . . .
H20A H 0.4968 0.2222 -0.0351 0.065 Uiso 1 1 calc R . .
H20B H 0.4555 0.2339 -0.0046 0.065 Uiso 1 1 calc R . .
N21 N 0.5791(5) 0.2233(4) 0.0450(4) 0.042(3) Uani 1 1 d . . .
N22 N 0.5900(5) 0.2178(4) -0.0075(4) 0.044(3) Uani 1 1 d . . .
N23 N 0.7139(5) 0.1892(4) -0.0322(5) 0.044(3) Uani 1 1 d . . .
N24 N 0.8258(6) 0.1706(5) -0.0803(5) 0.059(4) Uani 1 1 d . . .
N25 N 0.8812(5) 0.1589(4) -0.0489(5) 0.045(3) Uani 1 1 d . . .
N26 N 0.9057(9) 0.1718(14) -0.1309(11) 0.221(17) Uani 1 1 d . . .
H26A H 0.8735 0.1820 -0.1512 0.265 Uiso 1 1 calc R . .
H26B H 0.9322 0.1701 -0.1459 0.265 Uiso 1 1 calc R . .
N29 N 0.7367(5) 0.6176(5) 0.1567(5) 0.057(4) Uani 1 1 d . . .
H29A H 0.7361 0.6024 0.1880 0.069 Uiso 1 1 calc R . .
H29B H 0.7421 0.6510 0.1562 0.069 Uiso 1 1 calc R . .
N30 N 0.7216(4) 0.5410(4) 0.1098(4) 0.039(3) Uani 1 1 d . . .
N31 N 0.7303(5) 0.5140(4) 0.1616(4) 0.040(3) Uani 1 1 d . . .
N32 N 0.7113(5) 0.3846(4) 0.1887(4) 0.041(3) Uani 1 1 d . . .
N33 N 0.7065(4) 0.2584(4) 0.2400(5) 0.046(3) Uani 1 1 d . . .
N34 N 0.6859(4) 0.2119(4) 0.2079(4) 0.034(3) Uani 1 1 d . . .
N35 N 0.7237(14) 0.1666(8) 0.2915(10) 0.211(16) Uani 1 1 d . . .
H35A H 0.7419 0.1937 0.3082 0.253 Uiso 1 1 calc R . .
H35B H 0.7262 0.1374 0.3098 0.253 Uiso 1 1 calc R . .
N38 N 0.8798(5) 0.5540(5) 0.2018(5) 0.059(4) Uani 1 1 d . . .
H38A H 0.8789 0.5316 0.2278 0.071 Uiso 1 1 calc R . .
H38B H 0.8874 0.5865 0.2107 0.071 Uiso 1 1 calc R . .
N39 N 0.8576(4) 0.4895(4) 0.1327(4) 0.037(3) Uani 1 1 d . . .
N40 N 0.8605(5) 0.4539(4) 0.1781(4) 0.039(3) Uani 1 1 d . . .
N41 N 0.8308(4) 0.3203(4) 0.1681(4) 0.032(3) Uani 1 1 d . . .
N42 N 0.8124(5) 0.1889(5) 0.1843(5) 0.050(3) Uani 1 1 d . . .
N43 N 0.7899(4) 0.1505(5) 0.1414(5) 0.046(3) Uani 1 1 d . . .
N44 N 0.8102(6) 0.0897(5) 0.2103(6) 0.071(4) Uani 1 1 d . . .
H44A H 0.8225 0.1126 0.2369 0.085 Uiso 1 1 calc R . .
H44B H 0.8102 0.0568 0.2188 0.085 Uiso 1 1 calc R . .
N47 N 1.0052(8) 0.4855(6) 0.2744(7) 0.104(6) Uani 1 1 d . . .
H47A H 0.9979 0.4595 0.2935 0.124 Uiso 1 1 calc R . .
H47B H 1.0116 0.5162 0.2898 0.124 Uiso 1 1 calc R . .
N48 N 0.9978(5) 0.4344(4) 0.1959(5) 0.047(3) Uani 1 1 d . . .
N49 N 0.9935(5) 0.3897(5) 0.2265(5) 0.049(3) Uani 1 1 d . . .
N50 N 0.9619(4) 0.2604(4) 0.1828(4) 0.035(3) Uani 1 1 d . . .
N51 N 0.9273(5) 0.1306(4) 0.1636(5) 0.040(3) Uani 1 1 d . . .
N52 N 0.9110(5) 0.1013(5) 0.1124(6) 0.061(4) Uani 1 1 d . . .
N53 N 0.9113(6) 0.0268(5) 0.1645(6) 0.069(4) Uani 1 1 d . . .
H53A H 0.9251 0.0433 0.1962 0.082 Uiso 1 1 calc R . .
H53B H 0.9042 -0.0063 0.1648 0.082 Uiso 1 1 calc R . .
O1 O 0.7580(3) 0.4689(3) 0.0036(3) 0.034(2) Uani 1 1 d . . .
O2 O 0.9215(4) 0.4335(4) 0.0454(4) 0.045(2) Uani 1 1 d . . .
O3 O 0.7214(4) 0.3396(3) 0.0487(4) 0.040(2) Uani 1 1 d . . .
O4 O 0.8750(3) 0.3003(3) 0.0455(3) 0.035(2) Uani 1 1 d . . .
O5 O 0.6758(4) 0.2019(4) 0.0507(4) 0.051(3) Uani 1 1 d . . .
O6 O 0.8145(3) 0.1680(3) 0.0062(3) 0.034(2) Uani 1 1 d . . .
O7 O 0.7000(4) 0.4454(3) 0.1057(4) 0.044(2) Uani 1 1 d . . .
O8 O 0.6791(3) 0.2938(3) 0.1512(3) 0.033(2) Uani 1 1 d . . .
O9 O 0.8348(4) 0.3972(3) 0.1039(3) 0.038(2) Uani 1 1 d . . .
O10 O 0.7959(4) 0.2423(3) 0.1062(4) 0.040(2) Uani 1 1 d . . .
O11 O 0.9753(4) 0.3501(3) 0.1417(4) 0.046(2) Uani 1 1 d . . .
O12 O 0.9282(4) 0.1967(4) 0.1020(4) 0.049(2) Uani 1 1 d . . .
N1 N 0.6022(4) 0.4964(4) 0.0165(5) 0.066(4) Uani 1 1 d G . .
C1 C 0.5748(6) 0.5070(4) 0.0552(5) 0.111(9) Uani 1 1 d G . .
H1 H 0.5944 0.5135 0.0933 0.133 Uiso 1 1 calc R . .
C2 C 0.5188(7) 0.5080(5) 0.0383(8) 0.145(12) Uani 1 1 d G . .
H2 H 0.5001 0.5152 0.0648 0.175 Uiso 1 1 calc R . .
C3 C 0.4901(4) 0.4985(6) -0.0174(9) 0.123(10) Uani 1 1 d G . .
H3 H 0.4518 0.4992 -0.0289 0.148 Uiso 1 1 calc R . .
C4 C 0.5175(5) 0.4880(5) -0.0561(6) 0.112(8) Uani 1 1 d G . .
H4 H 0.4979 0.4815 -0.0941 0.135 Uiso 1 1 calc R . .
C5 C 0.5735(5) 0.4869(4) -0.0392(5) 0.067(5) Uani 1 1 d G . .
C6 C 0.6057(7) 0.4733(6) -0.0771(7) 0.058(4) Uani 1 1 d . . .
C7 C 0.7414(6) 0.4602(5) -0.0488(6) 0.043(4) Uani 1 1 d . . .
C8 C 0.7871(6) 0.4438(5) -0.0738(5) 0.033(3) Uani 1 1 d . . .
C9 C 0.7763(6) 0.4335(5) -0.1311(5) 0.041(3) Uani 1 1 d . . .
H9 H 0.7412 0.4345 -0.1571 0.050 Uiso 1 1 calc R . .
C10 C 0.8237(8) 0.4212(7) -0.1462(7) 0.077(5) Uani 1 1 d . . .
C11 C 0.8746(7) 0.4183(7) -0.1073(7) 0.069(5) Uani 1 1 d . . .
H11 H 0.9060 0.4096 -0.1173 0.082 Uiso 1 1 calc R . .
C12 C 0.8758(7) 0.4290(5) -0.0528(6) 0.050(4) Uani 1 1 d . . .
C13 C 0.9261(5) 0.4250(5) -0.0040(5) 0.035(3) Uani 1 1 d . . .
C14 C 1.0623(7) 0.4028(7) 0.0332(7) 0.064(5) Uani 1 1 d . . .
N9 N 1.0852(2) 0.4063(2) 0.1330(3) 0.057(3) Uani 1 1 d G . .
C15 C 1.1043(2) 0.3996(3) 0.0871(3) 0.042(3) Uani 1 1 d G . .
C16 C 1.1581(2) 0.3868(3) 0.0953(4) 0.076(5) Uani 1 1 d G . .
H16 H 1.1711 0.3823 0.0640 0.091 Uiso 1 1 calc R . .
C17 C 1.1927(2) 0.3808(3) 0.1493(4) 0.079(6) Uani 1 1 d G . .
H17 H 1.2294 0.3721 0.1549 0.095 Uiso 1 1 calc R . .
C18 C 1.1736(2) 0.3875(3) 0.1952(4) 0.077(5) Uani 1 1 d G . .
H18 H 1.1972 0.3834 0.2321 0.092 Uiso 1 1 calc R . .
C19 C 1.1198(2) 0.4002(3) 0.1870(3) 0.050(4) Uani 1 1 d G . .
H19 H 1.1068 0.4048 0.2183 0.060 Uiso 1 1 calc R . .
N10 N 0.5828(2) 0.3796(2) 0.1024(3) 0.066(4) Uani 1 1 d G . .
C20 C 0.5698(2) 0.3871(3) 0.1500(3) 0.088(7) Uani 1 1 d G . .
H20 H 0.5963 0.3896 0.1856 0.105 Uiso 1 1 calc R . .
C21 C 0.5116(2) 0.3913(3) 0.1433(3) 0.070(5) Uani 1 1 d G . .
H21 H 0.4999 0.4033 0.1736 0.084 Uiso 1 1 calc R . .
C22 C 0.4743(2) 0.3779(3) 0.0939(3) 0.074(5) Uani 1 1 d G . .
H22 H 0.4371 0.3748 0.0907 0.089 Uiso 1 1 calc R . .
C23 C 0.4935(2) 0.3690(3) 0.0484(3) 0.062(5) Uani 1 1 d G . .
H23 H 0.4679 0.3612 0.0134 0.074 Uiso 1 1 calc R . .
C24 C 0.5429(2) 0.3707(3) 0.0504(3) 0.051(4) Uani 1 1 d G . .
C25 C 0.5676(5) 0.3618(5) 0.0050(4) 0.035(3) Uani 1 1 d . . .
C26 C 0.6943(6) 0.3377(5) -0.0052(5) 0.036(3) Uani 1 1 d . . .
C27 C 0.7256(6) 0.3270(5) -0.0461(5) 0.039(4) Uani 1 1 d . . .
C28 C 0.7063(6) 0.3235(6) -0.1020(5) 0.049(4) Uani 1 1 d . . .
H28 H 0.6693 0.3296 -0.1208 0.059 Uiso 1 1 calc R . .
C29 C 0.7412(6) 0.3110(7) -0.1317(5) 0.058(5) Uani 1 1 d . . .
C30 C 0.7946(6) 0.3006(6) -0.1038(5) 0.048(4) Uani 1 1 d . . .
H30 H 0.8189 0.2905 -0.1238 0.057 Uiso 1 1 calc R . .
C31 C 0.8125(6) 0.3054(6) -0.0440(5) 0.043(4) Uani 1 1 d . . .
C32 C 0.8656(6) 0.2978(5) -0.0113(5) 0.033(3) Uani 1 1 d . . .
C33 C 0.9971(6) 0.2791(6) -0.0046(6) 0.044(4) Uani 1 1 d . . .
N18 N 1.0411(2) 0.2612(2) 0.0945(3) 0.064(4) Uani 1 1 d G . .
C34 C 1.0478(2) 0.2688(3) 0.0419(3) 0.050(4) Uani 1 1 d G . .
C35 C 1.0990(2) 0.2668(3) 0.0354(3) 0.064(5) Uani 1 1 d G . .
H35 H 1.1035 0.2720 -0.0005 0.077 Uiso 1 1 calc R . .
C36 C 1.1436(2) 0.2573(3) 0.0815(4) 0.083(6) Uani 1 1 d G . .
H36 H 1.1786 0.2559 0.0770 0.100 Uiso 1 1 calc R . .
C37 C 1.1369(2) 0.2497(3) 0.1340(4) 0.058(4) Uani 1 1 d G . .
H37 H 1.1674 0.2432 0.1655 0.070 Uiso 1 1 calc R . .
C38 C 1.08571(19) 0.2517(3) 0.1405(3) 0.067(5) Uani 1 1 d G . .
H38 H 1.0812 0.2465 0.1765 0.080 Uiso 1 1 calc R . .
N19 N 0.5642(2) 0.2382(2) 0.1407(2) 0.046(3) Uani 1 1 d G . .
C39 C 0.5576(2) 0.2470(3) 0.1931(2) 0.052(4) Uani 1 1 d G . .
H39 H 0.5893 0.2468 0.2242 0.063 Uiso 1 1 calc R . .
C40 C 0.5095(2) 0.2560(3) 0.2043(3) 0.056(4) Uani 1 1 d G . .
H40 H 0.5070 0.2615 0.2410 0.068 Uiso 1 1 calc R . .
C41 C 0.4662(2) 0.2561(2) 0.1579(3) 0.052(4) Uani 1 1 d G . .
H41 H 0.4313 0.2610 0.1617 0.062 Uiso 1 1 calc R . .
C42 C 0.4719(2) 0.2492(3) 0.1036(3) 0.068(5) Uani 1 1 d G . .
H42 H 0.4408 0.2517 0.0719 0.082 Uiso 1 1 calc R . .
C43 C 0.5173(2) 0.2399(3) 0.0961(2) 0.026(3) Uani 1 1 d G . .
C44 C 0.5277(5) 0.2310(5) 0.0436(5) 0.030(3) Uani 1 1 d . . .
C45 C 0.6406(6) 0.2059(7) 0.0030(5) 0.052(4) Uani 1 1 d . . .
C46 C 0.6606(5) 0.1998(5) -0.0470(6) 0.042(3) Uani 1 1 d . . .
C47 C 0.6295(6) 0.2038(7) -0.1009(6) 0.068(5) Uani 1 1 d . . .
H47 H 0.5924 0.2128 -0.1101 0.082 Uiso 1 1 calc R . .
C48 C 0.6542(7) 0.1940(7) -0.1431(6) 0.065(5) Uani 1 1 d . . .
C49 C 0.7124(7) 0.1874(8) -0.1284(6) 0.071(5) Uani 1 1 d . . .
H49 H 0.7307 0.1858 -0.1561 0.086 Uiso 1 1 calc R . .
C50 C 0.7385(6) 0.1838(5) -0.0737(6) 0.042(3) Uani 1 1 d . . .
C51 C 0.7966(5) 0.1711(5) -0.0457(6) 0.035(3) Uani 1 1 d . . .
C52 C 0.9141(8) 0.1590(8) -0.0778(10) 0.084(6) Uani 1 1 d . . .
N27 N 0.9775(3) 0.1424(2) 0.0169(4) 0.062(4) Uani 1 1 d G . .
C53 C 0.9721(3) 0.1512(2) -0.0394(4) 0.068(5) Uani 1 1 d G . .
C54 C 1.0170(4) 0.1488(3) -0.0585(5) 0.107(7) Uani 1 1 d G . .
H54 H 1.0133 0.1548 -0.0970 0.129 Uiso 1 1 calc R . .
C55 C 1.0674(3) 0.1377(2) -0.0214(5) 0.129(11) Uani 1 1 d G . .
H55 H 1.0981 0.1361 -0.0345 0.154 Uiso 1 1 calc R . .
C56 C 1.0728(3) 0.1289(2) 0.0348(5) 0.107(8) Uani 1 1 d G . .
H56 H 1.1073 0.1212 0.0602 0.128 Uiso 1 1 calc R . .
C57 C 1.0279(3) 0.1312(2) 0.0540(4) 0.080(6) Uani 1 1 d G . .
H57 H 1.0316 0.1252 0.0924 0.097 Uiso 1 1 calc R . .
N28 N 0.7038(2) 0.58227(19) 0.0116(3) 0.041(3) Uani 1 1 d G . .
C58 C 0.6967(3) 0.6009(2) -0.0422(3) 0.045(4) Uani 1 1 d G . .
H58 H 0.6851 0.5784 -0.0735 0.054 Uiso 1 1 calc R . .
C59 C 0.7065(3) 0.6524(2) -0.0503(3) 0.072(5) Uani 1 1 d G . .
H59 H 0.7016 0.6652 -0.0871 0.086 Uiso 1 1 calc R . .
C60 C 0.7234(3) 0.68532(19) -0.0045(4) 0.055(4) Uani 1 1 d G . .
H60 H 0.7302 0.7205 -0.0101 0.066 Uiso 1 1 calc R . .
C61 C 0.7306(3) 0.6667(2) 0.0493(3) 0.050(4) Uani 1 1 d G . .
H61 H 0.7422 0.6892 0.0806 0.060 Uiso 1 1 calc R . .
C62 C 0.7207(3) 0.6152(2) 0.0574(3) 0.036(3) Uani 1 1 d G . .
C63 C 0.7296(7) 0.5904(6) 0.1108(6) 0.053(4) Uani 1 1 d . . .
C64 C 0.7191(6) 0.4668(5) 0.1538(5) 0.038(3) Uani 1 1 d . . .
C65 C 0.7269(6) 0.4322(5) 0.2026(6) 0.042(3) Uani 1 1 d . . .
C66 C 0.7478(6) 0.4463(6) 0.2589(6) 0.053(4) Uani 1 1 d . . .
H66 H 0.7588 0.4805 0.2695 0.064 Uiso 1 1 calc R . .
C67 C 0.7514(7) 0.4097(6) 0.2970(5) 0.055(4) Uani 1 1 d . . .
C68 C 0.7370(6) 0.3611(6) 0.2866(5) 0.047(4) Uani 1 1 d . . .
H68 H 0.7386 0.3367 0.3153 0.057 Uiso 1 1 calc R . .
C69 C 0.7183(6) 0.3484(6) 0.2274(5) 0.045(4) Uani 1 1 d . . .
C70 C 0.7012(5) 0.2973(5) 0.2058(5) 0.034(3) Uani 1 1 d . . .
C71 C 0.6905(9) 0.1702(7) 0.2355(8) 0.091(7) Uani 1 1 d . . .
N36 N 0.6507(3) 0.1330(2) 0.1451(4) 0.056(3) Uani 1 1 d G . .
C72 C 0.6739(3) 0.1241(2) 0.2020(4) 0.078(6) Uani 1 1 d G . .
C73 C 0.6781(4) 0.0742(3) 0.2229(4) 0.117(9) Uani 1 1 d G . .
H73 H 0.6940 0.0682 0.2618 0.140 Uiso 1 1 calc R . .
C74 C 0.6592(3) 0.0332(2) 0.1868(5) 0.148(13) Uani 1 1 d G . .
H74 H 0.6620 -0.0009 0.2010 0.178 Uiso 1 1 calc R . .
C75 C 0.6359(4) 0.0420(2) 0.1298(4) 0.083(6) Uani 1 1 d G . .
H75 H 0.6229 0.0140 0.1051 0.099 Uiso 1 1 calc R . .
C76 C 0.6317(3) 0.0919(2) 0.1089(4) 0.068(5) Uani 1 1 d G . .
H76 H 0.6158 0.0979 0.0700 0.082 Uiso 1 1 calc R . .
N37 N 0.8603(2) 0.5487(2) 0.0517(3) 0.045(3) Uani 1 1 d G . .
C77 C 0.8561(3) 0.5784(2) 0.0044(3) 0.077(5) Uani 1 1 d G . .
H77 H 0.8523 0.5622 -0.0307 0.092 Uiso 1 1 calc R . .
C78 C 0.8574(3) 0.6317(2) 0.0083(3) 0.050(4) Uani 1 1 d G . .
H78 H 0.8545 0.6520 -0.0240 0.059 Uiso 1 1 calc R . .
C79 C 0.8629(3) 0.6553(2) 0.0596(3) 0.063(5) Uani 1 1 d G . .
H79 H 0.8638 0.6918 0.0623 0.075 Uiso 1 1 calc R . .
C80 C 0.8672(3) 0.6256(2) 0.1070(3) 0.048(4) Uani 1 1 d G . .
H80 H 0.8710 0.6418 0.1420 0.057 Uiso 1 1 calc R . .
C81 C 0.8658(3) 0.5723(2) 0.1030(2) 0.043(4) Uani 1 1 d G . .
C82 C 0.8695(6) 0.5389(5) 0.1488(5) 0.038(3) Uani 1 1 d . . .
C83 C 0.8489(5) 0.4107(5) 0.1578(4) 0.028(3) Uani 1 1 d . . .
C84 C 0.8487(5) 0.3655(5) 0.1955(5) 0.030(3) Uani 1 1 d . . .
C85 C 0.8615(6) 0.3684(5) 0.2526(5) 0.045(4) Uani 1 1 d . . .
H85 H 0.8710 0.4003 0.2715 0.054 Uiso 1 1 calc R . .
C86 C 0.8602(5) 0.3238(5) 0.2823(5) 0.043(4) Uani 1 1 d . . .
C87 C 0.8463(6) 0.2772(6) 0.2530(6) 0.050(4) Uani 1 1 d . . .
H87 H 0.8472 0.2456 0.2725 0.060 Uiso 1 1 calc R . .
C88 C 0.8319(5) 0.2784(5) 0.1975(6) 0.036(3) Uani 1 1 d . . .
C89 C 0.8111(5) 0.2335(5) 0.1600(5) 0.034(3) Uani 1 1 d . . .
C90 C 0.7923(7) 0.1040(6) 0.1595(7) 0.055(4) Uani 1 1 d . . .
N45 N 0.7486(3) 0.0881(2) 0.0609(3) 0.057(4) Uani 1 1 d G . .
C91 C 0.7716(3) 0.0678(2) 0.1141(3) 0.066(5) Uani 1 1 d G . .
C92 C 0.7721(3) 0.0149(2) 0.1224(4) 0.064(5) Uani 1 1 d G . .
H92 H 0.7878 0.0010 0.1588 0.077 Uiso 1 1 calc R . .
C93 C 0.7495(3) -0.0177(2) 0.0774(4) 0.079(6) Uani 1 1 d G . .
H93 H 0.7498 -0.0538 0.0831 0.095 Uiso 1 1 calc R . .
C94 C 0.7265(4) 0.0026(3) 0.0242(4) 0.098(7) Uani 1 1 d G . .
H94 H 0.7111 -0.0197 -0.0066 0.118 Uiso 1 1 calc R . .
C95 C 0.7260(4) 0.0555(3) 0.0159(3) 0.074(5) Uani 1 1 d G . .
H95 H 0.7103 0.0694 -0.0205 0.089 Uiso 1 1 calc R . .
N46 N 1.0021(3) 0.5092(2) 0.1324(4) 0.065(4) Uani 1 1 d G . .
C96 C 1.0003(3) 0.5470(2) 0.0926(4) 0.071(5) Uani 1 1 d G . .
H96 H 0.9959 0.5377 0.0548 0.085 Uiso 1 1 calc R . .
C97 C 1.0051(3) 0.5985(2) 0.1083(5) 0.124(11) Uani 1 1 d G . .
H97 H 1.0039 0.6244 0.0811 0.149 Uiso 1 1 calc R . .
C98 C 1.0116(3) 0.6122(2) 0.1637(5) 0.124(11) Uani 1 1 d G . .
H98 H 1.0149 0.6474 0.1743 0.148 Uiso 1 1 calc R . .
C99 C 1.0134(4) 0.5743(2) 0.2034(5) 0.079(6) Uani 1 1 d G . .
H99 H 1.0178 0.5836 0.2413 0.095 Uiso 1 1 calc R . .
C100 C 1.0086(3) 0.5228(2) 0.1878(4) 0.079(6) Uani 1 1 d G . .
C101 C 1.0067(7) 0.4781(6) 0.2210(7) 0.059(4) Uani 1 1 d . . .
C102 C 0.9823(5) 0.3503(5) 0.1942(6) 0.041(3) Uani 1 1 d . . .
C103 C 0.9746(5) 0.3004(6) 0.2212(6) 0.051(4) Uani 1 1 d . . .
C104 C 0.9834(6) 0.2918(6) 0.2785(5) 0.051(4) Uani 1 1 d . . .
H104 H 0.9955 0.3188 0.3049 0.062 Uiso 1 1 calc R . .
C105 C 0.9739(6) 0.2426(6) 0.2959(6) 0.053(4) Uani 1 1 d . . .
C106 C 0.9609(7) 0.2013(6) 0.2559(6) 0.065(5) Uani 1 1 d . . .
H106 H 0.9579 0.1671 0.2680 0.078 Uiso 1 1 calc R . .
C107 C 0.9524(6) 0.2120(5) 0.1984(5) 0.039(3) Uani 1 1 d . . .
C108 C 0.9363(6) 0.1783(6) 0.1529(7) 0.050(4) Uani 1 1 d . . .
C109 C 0.9017(7) 0.0508(6) 0.1177(6) 0.052(4) Uani 1 1 d . . .
N54 N 0.8726(4) 0.0572(3) 0.0172(4) 0.053(3) Uani 1 1 d G . .
C110 C 0.8818(4) 0.0249(3) 0.0634(3) 0.059(5) Uani 1 1 d G . .
C111 C 0.8705(5) -0.0273(3) 0.0558(4) 0.061(4) Uani 1 1 d G . .
H111 H 0.8768 -0.0494 0.0874 0.073 Uiso 1 1 calc R . .
C112 C 0.8499(5) -0.0472(3) 0.0020(5) 0.068(5) Uani 1 1 d G . .
H112 H 0.8421 -0.0829 -0.0032 0.082 Uiso 1 1 calc R . .
C113 C 0.8406(5) -0.0149(4) -0.0442(4) 0.093(7) Uani 1 1 d G . .
H113 H 0.8265 -0.0285 -0.0810 0.112 Uiso 1 1 calc R . .
C114 C 0.8520(4) 0.0373(4) -0.0366(3) 0.059(4) Uani 1 1 d G . .
H114 H 0.8456 0.0594 -0.0682 0.071 Uiso 1 1 calc R . .
Cl20 Cl 0.8081(2) 0.81820(18) 0.07669(19) 0.0720(12) Uiso 1 1 d D . .
O20 O 0.8318(11) 0.7704(11) 0.1014(11) 0.225(11) Uiso 1 1 d D A .
O21 O 0.7542(10) 0.8033(11) 0.0493(11) 0.238(12) Uiso 1 1 d D A .
O22A O 0.8013(19) 0.8714(14) 0.0959(17) 0.093(14) Uiso 0.30 1 d PD A 1
O22B O 0.8218(12) 0.8307(12) 0.1325(11) 0.161(10) Uiso 0.70 1 d PD A 2
O23 O 0.8508(10) 0.8332(10) 0.0538(10) 0.205(10) Uiso 1 1 d D A .
Cl21 Cl 0.7986(13) 0.9462(12) 0.2949(14) 0.464(15) Uiso 1 1 d D . .
O24 O 0.798(2) 0.9122(17) 0.2462(19) 0.43(3) Uiso 1 1 d D . .
O25 O 0.8528(16) 0.9619(17) 0.3318(15) 0.35(2) Uiso 1 1 d D . .
O26 O 0.7792(19) 0.9911(15) 0.2631(19) 0.44(3) Uiso 1 1 d D . .
O27 O 0.7636(14) 0.9238(12) 0.3252(13) 0.261(14) Uiso 1 1 d D . .
Cl22 Cl 0.3749(3) 0.6307(3) 0.3656(3) 0.138(2) Uiso 1 1 d D . .
O28 O 0.3537(9) 0.6867(8) 0.3633(8) 0.170(8) Uiso 1 1 d D B .
O29 O 0.3982(10) 0.6159(10) 0.3297(11) 0.221(11) Uiso 1 1 d D B .
O30 O 0.3223(7) 0.6044(7) 0.3556(7) 0.138(6) Uiso 1 1 d D B .
O31A O 0.4082(6) 0.6268(6) 0.4200(6) 0.044(4) Uiso 0.64 1 d PD B 1
O31B O 0.4184(10) 0.6000(11) 0.4087(10) 0.046(7) Uiso 0.36 1 d PD B 2
Cl23 Cl 0.4109(4) 0.8012(3) 0.7853(3) 0.140(2) Uiso 1 1 d D . .
O32 O 0.3547(13) 0.7743(13) 0.7795(13) 0.277(15) Uiso 1 1 d D C .
O33 O 0.4035(6) 0.8282(6) 0.7340(6) 0.109(5) Uiso 1 1 d D C .
O34A O 0.4294(9) 0.8274(8) 0.8351(8) 0.108(7) Uiso 0.70 1 d PD C 1
O34B O 0.4527(8) 0.8385(7) 0.7927(8) 0.006(4) Uiso 0.30 1 d PD C 2
O35A O 0.4370(11) 0.7527(9) 0.7856(10) 0.037(6) Uiso 0.35 1 d PD C 1
O35B O 0.4630(15) 0.7693(15) 0.8041(16) 0.191(15) Uiso 0.65 1 d PD C 2

loop_
_atom_site_aniso_label
_atom_site_aniso_U_11
_atom_site_aniso_U_22
_atom_site_aniso_U_33
_atom_site_aniso_U_23
_atom_site_aniso_U_13
_atom_site_aniso_U_12
Mn1 0.0473(13) 0.0374(12) 0.0481(12) 0.0032(10) 0.0216(11) 0.0063(11)
Mn2 0.0425(13) 0.0329(12) 0.0364(11) 0.0031(9) 0.0115(10) 0.0058(10)
Mn3 0.0425(14) 0.0359(13) 0.0620(14) 0.0073(10) 0.0146(11) 0.0010(11)
Mn4 0.0380(12) 0.0363(12) 0.0328(10) -0.0001(9) 0.0102(9) -0.0015(10)
Mn5 0.0354(12) 0.0352(12) 0.0310(10) 0.0003(9) 0.0087(9) 0.0014(10)
Mn6 0.0347(12) 0.0364(12) 0.0419(11) 0.0059(10) 0.0064(10) -0.0024(10)
Mn7 0.0384(13) 0.0395(13) 0.0477(12) -0.0057(10) 0.0142(10) -0.0020(10)
Mn8 0.0386(13) 0.0391(13) 0.0433(12) -0.0038(10) 0.0107(10) 0.0000(10)
Mn9 0.0379(13) 0.0410(13) 0.0558(13) -0.0018(11) 0.0124(11) 0.0020(11)
Cl1 0.103(4) 0.170(6) 0.055(3) -0.002(3) 0.029(3) 0.036(4)
Cl2 0.074(3) 0.169(6) 0.046(2) -0.003(3) 0.012(2) 0.011(4)
Cl3 0.071(4) 0.215(7) 0.062(3) -0.011(4) 0.011(3) -0.009(4)
Cl4 0.118(4) 0.067(3) 0.050(2) -0.012(2) 0.022(2) -0.017(3)
Cl5 0.101(4) 0.071(3) 0.041(2) 0.0035(19) 0.013(2) -0.004(3)
Cl6 0.132(5) 0.074(3) 0.060(3) 0.009(2) 0.021(3) -0.008(3)
N2 0.080(11) 0.070(11) 0.094(11) -0.032(9) 0.022(9) -0.013(9)
N3 0.045(8) 0.038(7) 0.054(7) 0.004(6) 0.020(7) 0.010(6)
N4 0.056(9) 0.056(8) 0.046(7) 0.017(6) 0.000(7) 0.018(7)
N5 0.049(8) 0.020(6) 0.039(6) 0.006(5) 0.018(6) 0.009(5)
N6 0.042(8) 0.051(8) 0.053(7) 0.000(6) 0.012(7) 0.005(6)
N7 0.042(8) 0.050(8) 0.064(8) 0.008(6) 0.015(7) 0.003(6)
N8 0.082(12) 0.155(17) 0.061(9) -0.024(10) 0.035(9) -0.020(11)
N11 0.038(7) 0.080(10) 0.064(8) -0.019(7) 0.015(7) 0.013(7)
N12 0.029(7) 0.031(6) 0.051(7) -0.010(5) 0.013(6) -0.007(5)
N13 0.032(7) 0.056(8) 0.032(6) -0.004(5) 0.010(5) -0.010(6)
N14 0.016(6) 0.040(7) 0.036(6) 0.018(5) 0.000(5) 0.002(5)
N15 0.048(8) 0.050(8) 0.033(6) 0.012(5) 0.011(6) -0.001(6)
N16 0.045(8) 0.055(8) 0.028(6) 0.014(5) 0.003(6) 0.018(6)
N17 0.034(8) 0.085(11) 0.096(11) 0.012(8) 0.028(7) -0.005(7)
N20 0.037(7) 0.087(10) 0.035(7) 0.004(6) 0.004(6) -0.011(7)
N21 0.043(8) 0.036(7) 0.049(7) -0.002(5) 0.014(6) -0.001(6)
N22 0.048(8) 0.050(8) 0.035(6) -0.012(5) 0.015(6) -0.013(6)
N23 0.036(7) 0.041(7) 0.053(7) -0.013(6) 0.010(6) -0.003(6)
N24 0.063(10) 0.056(9) 0.057(8) -0.011(6) 0.014(7) -0.017(7)
N25 0.049(8) 0.039(7) 0.058(7) -0.010(6) 0.032(7) -0.010(6)
N26 0.080(16) 0.45(5) 0.14(2) 0.05(3) 0.045(16) 0.05(2)
N29 0.077(10) 0.032(7) 0.070(8) 0.003(6) 0.032(8) -0.017(7)
N30 0.049(7) 0.027(7) 0.042(6) -0.003(5) 0.016(6) -0.012(5)
N31 0.052(8) 0.028(6) 0.046(7) -0.009(5) 0.022(6) -0.016(6)
N32 0.049(7) 0.036(7) 0.048(7) -0.007(6) 0.027(6) -0.017(6)
N33 0.041(7) 0.030(7) 0.062(7) 0.010(6) 0.009(6) 0.003(5)
N34 0.034(7) 0.028(6) 0.045(6) 0.005(5) 0.020(5) 0.000(5)
N35 0.40(5) 0.075(15) 0.125(19) -0.017(13) 0.03(2) -0.03(2)
N38 0.085(10) 0.050(8) 0.047(7) -0.014(6) 0.027(7) -0.018(7)
N39 0.031(6) 0.033(7) 0.047(6) 0.011(5) 0.011(5) -0.002(5)
N40 0.061(8) 0.019(6) 0.037(6) 0.002(5) 0.013(6) -0.009(5)
N41 0.038(7) 0.031(6) 0.026(5) 0.002(5) 0.006(5) -0.010(5)
N42 0.050(8) 0.050(8) 0.047(7) 0.002(6) 0.011(6) -0.021(6)
N43 0.032(7) 0.054(9) 0.052(7) -0.019(6) 0.012(6) -0.015(6)
N44 0.086(11) 0.041(8) 0.083(10) 0.013(7) 0.021(9) 0.002(7)
N47 0.155(18) 0.056(10) 0.110(13) -0.008(9) 0.055(12) -0.035(11)
N48 0.044(8) 0.033(7) 0.070(8) 0.002(6) 0.027(7) 0.007(6)
N49 0.049(8) 0.054(8) 0.044(7) -0.001(6) 0.014(6) 0.014(6)
N50 0.021(6) 0.040(7) 0.036(6) -0.005(5) -0.004(5) -0.004(5)
N51 0.046(7) 0.024(6) 0.051(7) 0.009(5) 0.014(6) 0.006(5)
N52 0.048(8) 0.049(9) 0.093(10) -0.008(7) 0.032(8) -0.017(7)
N53 0.088(11) 0.040(8) 0.083(10) 0.011(7) 0.033(9) 0.005(7)
O1 0.034(5) 0.044(5) 0.021(4) -0.005(4) 0.004(4) 0.009(4)
O2 0.048(6) 0.050(6) 0.038(5) 0.004(4) 0.014(5) 0.001(5)
O3 0.050(6) 0.034(5) 0.040(5) 0.000(4) 0.020(5) 0.006(4)
O4 0.032(5) 0.032(5) 0.041(5) -0.002(4) 0.007(4) -0.006(4)
O5 0.030(6) 0.070(7) 0.047(6) -0.020(5) 0.004(5) -0.011(5)
O6 0.023(5) 0.038(5) 0.037(5) -0.007(4) 0.003(4) 0.005(4)
O7 0.056(6) 0.033(5) 0.049(6) 0.009(5) 0.027(5) 0.003(5)
O8 0.035(5) 0.036(5) 0.029(5) 0.004(4) 0.009(4) -0.007(4)
O9 0.036(5) 0.046(6) 0.034(5) 0.018(4) 0.013(4) 0.013(4)
O10 0.041(6) 0.039(6) 0.045(5) 0.000(4) 0.019(4) -0.004(4)
O11 0.051(6) 0.037(6) 0.046(6) 0.006(4) 0.009(5) -0.002(5)
O12 0.043(6) 0.050(6) 0.051(6) 0.002(5) 0.007(5) -0.001(5)
N1 0.069(10) 0.045(8) 0.097(11) -0.006(8) 0.043(9) 0.001(7)
C1 0.111(19) 0.035(11) 0.23(3) 0.033(13) 0.12(2) 0.012(11)
C2 0.14(3) 0.073(18) 0.24(4) -0.04(2) 0.09(3) -0.048(18)
C3 0.054(14) 0.068(15) 0.26(3) -0.031(18) 0.07(2) -0.008(11)
C4 0.072(16) 0.075(15) 0.18(2) -0.028(15) 0.021(17) -0.025(13)
C5 0.054(12) 0.038(9) 0.116(15) 0.011(10) 0.036(12) 0.013(8)
C6 0.040(10) 0.043(10) 0.084(12) 0.015(9) 0.009(9) 0.012(8)
C7 0.062(10) 0.015(7) 0.061(10) 0.010(6) 0.030(9) 0.003(7)
C8 0.048(9) 0.030(7) 0.021(6) 0.005(5) 0.009(6) 0.010(6)
C9 0.043(9) 0.043(8) 0.037(7) 0.000(6) 0.010(7) 0.010(7)
C10 0.089(15) 0.060(12) 0.079(12) 0.006(9) 0.022(12) 0.018(11)
C11 0.057(12) 0.086(14) 0.065(11) -0.002(9) 0.021(10) 0.022(10)
C12 0.062(11) 0.034(8) 0.048(9) 0.013(7) 0.007(8) 0.003(8)
C13 0.031(8) 0.035(8) 0.042(8) 0.005(6) 0.014(7) -0.005(6)
C14 0.056(12) 0.064(12) 0.063(11) 0.001(9) 0.005(9) 0.011(9)
N9 0.050(8) 0.038(7) 0.095(10) 0.009(7) 0.040(8) 0.001(6)
C15 0.037(9) 0.021(7) 0.074(10) 0.011(7) 0.025(8) 0.002(6)
C16 0.046(11) 0.075(14) 0.104(14) -0.010(11) 0.018(11) -0.008(10)
C17 0.053(12) 0.065(13) 0.127(17) -0.025(12) 0.039(12) 0.000(10)
C18 0.058(12) 0.041(10) 0.124(15) 0.023(10) 0.017(11) 0.009(9)
C19 0.049(10) 0.036(9) 0.066(10) -0.010(7) 0.018(9) 0.008(7)
N10 0.079(11) 0.059(9) 0.069(9) 0.019(7) 0.039(8) 0.015(8)
C20 0.109(17) 0.100(16) 0.082(13) 0.023(11) 0.071(13) 0.036(13)
C21 0.079(14) 0.069(12) 0.079(12) -0.012(10) 0.048(11) 0.002(10)
C22 0.051(11) 0.056(12) 0.112(15) 0.012(10) 0.019(11) -0.018(9)
C23 0.052(11) 0.055(10) 0.087(12) -0.044(9) 0.034(10) -0.040(9)
C24 0.053(11) 0.051(10) 0.040(8) 0.002(7) 0.001(8) -0.002(8)
C25 0.040(9) 0.044(8) 0.016(6) -0.001(6) 0.003(6) 0.007(7)
C26 0.044(9) 0.017(7) 0.043(8) 0.001(6) 0.006(7) 0.001(6)
C27 0.065(10) 0.030(8) 0.035(7) -0.001(6) 0.033(7) 0.025(7)
C28 0.046(9) 0.064(10) 0.030(7) -0.002(7) 0.000(7) -0.006(8)
C29 0.033(9) 0.108(14) 0.031(8) 0.015(8) 0.009(7) 0.000(9)
C30 0.044(9) 0.079(11) 0.024(7) -0.012(7) 0.017(7) 0.008(8)
C31 0.047(9) 0.051(9) 0.029(7) 0.016(6) 0.006(7) 0.009(7)
C32 0.049(9) 0.025(7) 0.028(7) 0.008(5) 0.018(7) 0.001(6)
C33 0.039(9) 0.053(10) 0.037(8) 0.010(7) 0.006(7) 0.012(7)
N18 0.051(9) 0.055(9) 0.083(10) -0.010(7) 0.017(8) -0.014(7)
C34 0.040(9) 0.037(9) 0.074(11) -0.018(8) 0.018(8) -0.012(7)
C35 0.054(11) 0.050(10) 0.106(13) -0.009(9) 0.050(11) -0.006(8)
C36 0.035(10) 0.049(11) 0.138(17) 0.018(11) -0.017(11) 0.020(8)
C37 0.050(10) 0.045(10) 0.080(11) 0.003(8) 0.021(9) 0.013(8)
C38 0.055(12) 0.058(11) 0.076(11) 0.005(9) 0.003(10) 0.016(9)
N19 0.052(8) 0.042(7) 0.056(7) -0.003(6) 0.037(7) -0.013(6)
C39 0.051(10) 0.057(10) 0.039(8) 0.028(7) -0.001(7) -0.015(8)
C40 0.052(10) 0.075(12) 0.050(9) -0.010(8) 0.027(8) -0.019(9)
C41 0.055(10) 0.076(11) 0.034(8) 0.018(7) 0.026(8) 0.032(9)
C42 0.076(14) 0.041(10) 0.078(12) 0.013(8) 0.006(10) 0.006(9)
C43 0.014(7) 0.018(6) 0.045(8) 0.000(5) 0.007(6) -0.002(5)
C44 0.016(7) 0.024(7) 0.047(8) 0.000(6) 0.006(6) -0.004(5)
C45 0.031(9) 0.108(14) 0.020(7) -0.004(7) 0.013(7) 0.018(8)
C46 0.021(8) 0.050(9) 0.051(9) -0.019(7) 0.005(7) -0.012(7)
C47 0.027(8) 0.129(17) 0.053(10) -0.001(10) 0.017(8) -0.007(9)
C48 0.054(11) 0.078(13) 0.063(10) -0.012(9) 0.016(9) -0.001(9)
C49 0.056(11) 0.124(17) 0.036(9) -0.017(9) 0.016(8) 0.009(11)
C50 0.050(9) 0.036(8) 0.048(9) -0.003(6) 0.027(8) 0.001(7)
C51 0.026(8) 0.020(7) 0.062(10) 0.000(6) 0.017(7) 0.007(6)
C52 0.053(12) 0.091(15) 0.114(17) 0.017(12) 0.034(13) 0.027(11)
N27 0.044(8) 0.045(8) 0.104(11) -0.019(8) 0.032(8) -0.007(6)
C53 0.043(11) 0.068(12) 0.098(14) -0.010(10) 0.025(10) 0.003(9)
C54 0.080(17) 0.093(17) 0.16(2) 0.026(15) 0.046(16) 0.019(13)
C55 0.065(15) 0.045(12) 0.28(4) 0.036(17) 0.07(2) 0.025(11)
C56 0.047(13) 0.098(19) 0.17(2) -0.002(16) 0.018(15) -0.009(12)
C57 0.033(10) 0.043(10) 0.141(16) -0.043(10) -0.012(11) 0.008(8)
N28 0.022(6) 0.044(7) 0.059(7) 0.002(6) 0.014(5) 0.009(5)
C58 0.057(10) 0.049(9) 0.033(7) 0.013(7) 0.018(7) 0.014(8)
C59 0.077(13) 0.054(11) 0.088(13) 0.024(10) 0.031(10) -0.017(10)
C60 0.065(11) 0.040(9) 0.067(10) 0.007(8) 0.032(9) -0.005(8)
C61 0.039(9) 0.040(9) 0.067(10) -0.002(7) 0.009(8) 0.012(7)
C62 0.029(8) 0.028(8) 0.052(8) 0.003(6) 0.015(7) 0.011(6)
C63 0.067(11) 0.050(11) 0.050(9) -0.004(8) 0.032(8) 0.009(8)
C64 0.043(9) 0.039(9) 0.029(7) -0.022(6) 0.008(6) -0.012(7)
C65 0.043(9) 0.040(9) 0.048(8) 0.001(7) 0.021(7) 0.002(7)
C66 0.060(11) 0.041(9) 0.058(10) -0.004(8) 0.017(8) 0.006(8)
C67 0.085(12) 0.051(10) 0.022(7) -0.001(7) 0.006(7) -0.002(9)
C68 0.058(10) 0.049(10) 0.034(8) -0.005(7) 0.012(7) 0.004(8)
C69 0.047(9) 0.054(10) 0.030(7) 0.000(7) 0.006(7) 0.025(7)
C70 0.029(7) 0.020(7) 0.046(8) 0.006(6) 0.002(6) 0.007(6)
C71 0.14(2) 0.048(12) 0.063(12) 0.006(9) -0.004(12) 0.026(12)
N36 0.047(8) 0.059(9) 0.063(8) -0.008(7) 0.016(7) 0.005(7)
C72 0.056(11) 0.038(10) 0.142(18) 0.005(11) 0.033(12) -0.011(9)
C73 0.106(19) 0.057(15) 0.19(3) 0.032(15) 0.058(19) 0.005(13)
C74 0.19(3) 0.056(15) 0.26(4) -0.020(19) 0.17(3) -0.018(17)
C75 0.080(15) 0.068(14) 0.110(15) 0.002(12) 0.043(13) 0.017(11)
C76 0.048(11) 0.073(13) 0.098(13) -0.023(10) 0.045(10) -0.013(9)
N37 0.044(8) 0.029(7) 0.057(7) 0.003(6) 0.007(6) 0.007(6)
C77 0.082(14) 0.073(13) 0.072(11) 0.021(10) 0.018(10) 0.020(11)
C78 0.060(10) 0.054(10) 0.027(7) 0.000(7) 0.002(7) -0.005(8)
C79 0.067(12) 0.043(9) 0.069(11) 0.034(8) 0.007(9) 0.011(8)
C80 0.035(8) 0.057(10) 0.056(9) -0.014(8) 0.021(7) -0.007(7)
C81 0.058(10) 0.028(8) 0.047(8) -0.013(6) 0.022(7) -0.004(7)
C82 0.046(9) 0.031(8) 0.048(8) -0.002(6) 0.029(7) 0.002(7)
C83 0.028(7) 0.038(8) 0.017(6) -0.002(5) 0.007(5) -0.008(6)
C84 0.018(6) 0.028(7) 0.045(8) 0.003(6) 0.009(6) -0.002(6)
C85 0.070(11) 0.042(9) 0.017(6) -0.002(6) 0.005(6) 0.016(7)
C86 0.027(8) 0.045(9) 0.046(8) -0.007(7) -0.008(6) 0.001(7)
C87 0.048(10) 0.043(9) 0.052(9) 0.015(7) 0.005(7) -0.009(7)
C88 0.023(7) 0.028(7) 0.062(9) 0.008(7) 0.020(7) -0.001(6)
C89 0.024(7) 0.050(9) 0.027(7) -0.006(6) 0.005(6) 0.008(7)
C90 0.065(11) 0.025(9) 0.083(12) 0.011(8) 0.034(10) -0.007(8)
N45 0.085(11) 0.047(8) 0.041(7) -0.011(6) 0.020(7) -0.005(7)
C91 0.087(14) 0.027(9) 0.112(14) 0.001(9) 0.073(12) 0.009(8)
C92 0.033(9) 0.055(11) 0.105(13) 0.003(10) 0.021(9) 0.002(8)
C93 0.072(14) 0.084(15) 0.092(13) -0.012(12) 0.040(12) -0.012(11)
C94 0.086(16) 0.12(2) 0.118(17) -0.050(15) 0.072(14) -0.013(14)
C95 0.082(14) 0.077(14) 0.063(11) 0.005(10) 0.019(10) -0.008(11)
N46 0.037(8) 0.035(8) 0.116(11) 0.036(8) 0.010(8) 0.001(6)
C96 0.057(11) 0.045(11) 0.095(12) 0.013(9) -0.001(10) -0.016(9)
C97 0.050(13) 0.056(15) 0.28(4) 0.050(19) 0.076(19) 0.017(11)
C98 0.090(18) 0.075(17) 0.23(3) 0.035(19) 0.09(2) 0.029(13)
C99 0.056(12) 0.050(11) 0.141(17) -0.006(11) 0.043(12) 0.003(9)
C100 0.062(13) 0.036(10) 0.132(17) -0.005(11) 0.019(12) -0.015(9)
C101 0.080(13) 0.043(10) 0.060(10) -0.013(8) 0.032(9) -0.011(9)
C102 0.037(8) 0.038(9) 0.045(9) 0.000(7) 0.008(7) -0.008(7)
C103 0.014(7) 0.079(12) 0.059(9) 0.017(9) 0.009(7) 0.001(7)
C104 0.059(10) 0.062(11) 0.031(8) 0.010(7) 0.010(7) 0.007(8)
C105 0.050(10) 0.047(10) 0.054(9) 0.009(8) 0.004(8) 0.019(8)
C106 0.081(13) 0.049(10) 0.056(10) 0.003(8) 0.009(9) -0.010(9)
C107 0.052(9) 0.017(7) 0.039(8) 0.002(6) -0.001(7) -0.014(6)
C108 0.041(9) 0.036(9) 0.069(11) -0.004(8) 0.011(8) 0.013(7)
C109 0.070(12) 0.037(9) 0.056(10) -0.020(8) 0.029(9) -0.010(8)
N54 0.038(8) 0.057(9) 0.067(8) -0.009(7) 0.021(7) 0.013(6)
C110 0.042(10) 0.044(10) 0.102(13) 0.030(9) 0.039(9) 0.006(8)
C111 0.068(12) 0.037(10) 0.087(12) -0.013(8) 0.040(10) 0.004(8)
C112 0.073(13) 0.060(12) 0.081(12) -0.018(10) 0.036(10) -0.011(10)
C113 0.078(15) 0.099(18) 0.107(16) -0.042(14) 0.034(13) -0.004(13)
C114 0.047(10) 0.058(11) 0.078(12) 0.007(9) 0.027(9) 0.012(9)

loop_
_atom_type_symbol
_atom_type_description
_atom_type_scat_dispersion_real
_atom_type_scat_dispersion_imag
_atom_type_scat_source
C C 0.0033 0.0016 'International Tables Vol C Tables 4.2.6.8 and 6.1.1.4'
H H 0.0000 0.0000 'International Tables Vol C Tables 4.2.6.8 and 6.1.1.4'
N N 0.0061 0.0033 'International Tables Vol C Tables 4.2.6.8 and 6.1.1.4'
O O 0.0106 0.0060 'International Tables Vol C Tables 4.2.6.8 and 6.1.1.4'
Cl Cl 0.1484 0.1585 'International Tables Vol C Tables 4.2.6.8 and 6.1.1.4'
Mn Mn 0.3368 0.7283 'International Tables Vol C Tables 4.2.6.8 and 6.1.1.4'

loop_
_geom_angle_atom_site_label_1
_geom_angle_atom_site_label_2
_geom_angle_atom_site_label_3
_geom_angle
_geom_angle_site_symmetry_1
_geom_angle_site_symmetry_3
_geom_angle_publ_flag
N3 Mn1 N30 160.7(4) . . ?
N3 Mn1 O7 126.5(4) . . ?
N30 Mn1 O7 71.8(4) . . ?
N3 Mn1 O1 73.7(4) . . ?
N30 Mn1 O1 111.5(4) . . ?
O7 Mn1 O1 100.8(3) . . ?
N3 Mn1 N1 71.9(5) . . ?
N30 Mn1 N1 105.0(4) . . ?
O7 Mn1 N1 90.2(4) . . ?
O1 Mn1 N1 143.6(4) . . ?
N3 Mn1 N28 91.1(4) . . ?
N30 Mn1 N28 70.4(3) . . ?
O7 Mn1 N28 142.2(3) . . ?
O1 Mn1 N28 92.9(3) . . ?
N1 Mn1 N28 99.3(3) . . ?
N39 Mn2 N5 170.6(4) . . ?
N39 Mn2 O9 72.6(4) . . ?
N5 Mn2 O9 116.4(4) . . ?
N39 Mn2 O1 110.9(4) . . ?
N5 Mn2 O1 71.9(4) . . ?
O9 Mn2 O1 97.7(3) . . ?
N39 Mn2 O2 106.2(4) . . ?
N5 Mn2 O2 71.5(4) . . ?
O9 Mn2 O2 92.9(3) . . ?
O1 Mn2 O2 142.9(3) . . ?
N39 Mn2 N37 70.8(3) . . ?
N5 Mn2 N37 100.2(3) . . ?
O9 Mn2 N37 143.4(3) . . ?
O1 Mn2 N37 94.3(3) . . ?
O2 Mn2 N37 98.0(3) . . ?
N48 Mn3 O2 121.2(4) . . ?
N48 Mn3 N7 166.6(5) . . ?
O2 Mn3 N7 72.1(4) . . ?
N48 Mn3 O11 73.4(4) . . ?
O2 Mn3 O11 97.4(4) . . ?
N7 Mn3 O11 108.5(4) . . ?
N48 Mn3 N46 70.5(4) . . ?
O2 Mn3 N46 92.9(3) . . ?
N7 Mn3 N46 108.9(4) . . ?
O11 Mn3 N46 142.6(4) . . ?
N48 Mn3 N9 93.9(4) . . ?
O2 Mn3 N9 144.9(3) . . ?
N7 Mn3 N9 72.8(4) . . ?
O11 Mn3 N9 94.4(3) . . ?
N46 Mn3 N9 97.4(2) . . ?
N12 Mn4 O3 71.3(4) . . ?
N12 Mn4 N32 168.5(4) . . ?
O3 Mn4 N32 119.5(4) . . ?
N12 Mn4 O8 111.8(4) . . ?
O3 Mn4 O8 97.7(3) . . ?
N32 Mn4 O8 72.3(4) . . ?
N12 Mn4 O7 105.8(4) . . ?
O3 Mn4 O7 94.1(3) . . ?
N32 Mn4 O7 70.9(4) . . ?
O8 Mn4 O7 142.5(3) . . ?
N12 Mn4 N10 73.0(3) . . ?
O3 Mn4 N10 144.2(3) . . ?
N32 Mn4 N10 96.3(3) . . ?
O8 Mn4 N10 92.5(3) . . ?
O7 Mn4 N10 98.4(3) . . ?
O3 Mn5 O9 95.7(3) . . ?
O3 Mn5 O4 143.7(3) . . ?
O9 Mn5 O4 95.1(3) . . ?
O3 Mn5 O10 96.2(3) . . ?
O9 Mn5 O10 142.7(3) . . ?
O4 Mn5 O10 95.9(3) . . ?
O3 Mn5 N41 105.9(4) . . ?
O9 Mn5 N41 72.1(3) . . ?
O4 Mn5 N41 110.4(4) . . ?
O10 Mn5 N41 70.7(3) . . ?
O3 Mn5 N14 72.2(3) . . ?
O9 Mn5 N14 110.2(3) . . ?
O4 Mn5 N14 71.6(3) . . ?
O10 Mn5 N14 107.1(4) . . ?
N41 Mn5 N14 177.0(4) . . ?
N16 Mn6 O4 72.2(4) . . ?
N16 Mn6 N50 169.6(4) . . ?
O4 Mn6 N50 116.3(4) . . ?
N16 Mn6 O12 102.8(4) . . ?
O4 Mn6 O12 93.6(3) . . ?
N50 Mn6 O12 71.5(4) . . ?
N16 Mn6 O11 112.8(4) . . ?
O4 Mn6 O11 96.7(3) . . ?
N50 Mn6 O11 73.4(4) . . ?
O12 Mn6 O11 144.4(4) . . ?
N16 Mn6 N18 72.1(4) . . ?
O4 Mn6 N18 144.1(3) . . ?
N50 Mn6 N18 99.7(3) . . ?
O12 Mn6 N18 98.3(3) . . ?
O11 Mn6 N18 93.1(3) . . ?
N34 Mn7 N21 160.6(4) . . ?
N34 Mn7 O8 72.0(3) . . ?
N21 Mn7 O8 112.6(4) . . ?
N34 Mn7 O5 127.0(4) . . ?
N21 Mn7 O5 71.3(4) . . ?
O8 Mn7 O5 103.2(3) . . ?
N34 Mn7 N36 71.5(4) . . ?
N21 Mn7 N36 105.4(4) . . ?
O8 Mn7 N36 142.0(3) . . ?
O5 Mn7 N36 90.0(3) . . ?
N34 Mn7 N19 91.4(3) . . ?
N21 Mn7 N19 69.9(3) . . ?
O8 Mn7 N19 92.1(3) . . ?
O5 Mn7 N19 141.2(3) . . ?
N36 Mn7 N19 99.5(2) . . ?
N43 Mn8 O10 72.7(4) . . ?
N43 Mn8 N23 167.6(4) . . ?
O10 Mn8 N23 118.6(4) . . ?
N43 Mn8 O5 103.5(4) . . ?
O10 Mn8 O5 93.8(3) . . ?
N23 Mn8 O5 71.8(4) . . ?
N43 Mn8 O6 113.8(4) . . ?
O10 Mn8 O6 98.3(3) . . ?
N23 Mn8 O6 71.4(4) . . ?
O5 Mn8 O6 142.7(3) . . ?
N43 Mn8 N45 69.5(4) . . ?
O10 Mn8 N45 141.7(3) . . ?
N23 Mn8 N45 99.7(4) . . ?
O5 Mn8 N45 100.5(3) . . ?
O6 Mn8 N45 91.5(3) . . ?
N25 Mn9 N52 161.5(5) . . ?
N25 Mn9 O12 124.3(4) . . ?
N52 Mn9 O12 73.8(4) . . ?
N25 Mn9 O6 72.9(4) . . ?
N52 Mn9 O6 110.6(4) . . ?
O12 Mn9 O6 99.9(3) . . ?
N25 Mn9 N27 72.5(4) . . ?
N52 Mn9 N27 105.9(4) . . ?
O12 Mn9 N27 90.4(3) . . ?
O6 Mn9 N27 143.6(3) . . ?
N25 Mn9 N54 91.5(4) . . ?
N52 Mn9 N54 70.4(4) . . ?
O12 Mn9 N54 144.2(4) . . ?
O6 Mn9 N54 92.0(3) . . ?
N27 Mn9 N54 99.8(3) . . ?
C6 N3 N4 109.0(12) . . ?
C6 N3 Mn1 128.1(11) . . ?
N4 N3 Mn1 122.0(9) . . ?
C7 N4 N3 104.1(11) . . ?
C8 N5 C12 114.1(11) . . ?
C8 N5 Mn2 122.4(9) . . ?
C12 N5 Mn2 123.4(10) . . ?
C13 N6 N7 109.5(12) . . ?
C14 N7 N6 119.6(13) . . ?
C14 N7 Mn3 120.7(11) . . ?
N6 N7 Mn3 119.7(9) . . ?
N13 N12 C25 117.6(10) . . ?
N13 N12 Mn4 121.8(8) . . ?
C25 N12 Mn4 120.4(8) . . ?
C26 N13 N12 109.3(10) . . ?
C31 N14 C27 121.3(10) . . ?
C31 N14 Mn5 118.0(8) . . ?
C27 N14 Mn5 120.7(8) . . ?
C32 N15 N16 110.7(10) . . ?
C33 N16 N15 115.4(10) . . ?
C33 N16 Mn6 124.9(9) . . ?
N15 N16 Mn6 119.6(9) . . ?
C44 N21 N22 117.3(11) . . ?
C44 N21 Mn7 123.1(9) . . ?
N22 N21 Mn7 119.5(8) . . ?
C45 N22 N21 107.7(10) . . ?
C46 N23 C50 118.8(11) . . ?
C46 N23 Mn8 119.5(9) . . ?
C50 N23 Mn8 121.6(9) . . ?
C51 N24 N25 108.8(11) . . ?
C52 N25 N24 114.9(14) . . ?
C52 N25 Mn9 127.9(13) . . ?
N24 N25 Mn9 117.3(8) . . ?
C63 N30 N31 119.0(11) . . ?
C63 N30 Mn1 124.1(9) . . ?
N31 N30 Mn1 116.8(7) . . ?
C64 N31 N30 111.7(10) . . ?
C65 N32 C69 120.7(12) . . ?
C65 N32 Mn4 120.4(9) . . ?
C69 N32 Mn4 118.9(9) . . ?
C70 N33 N34 109.4(10) . . ?
C71 N34 N33 116.5(12) . . ?
C71 N34 Mn7 124.0(11) . . ?
N33 N34 Mn7 119.2(7) . . ?
C82 N39 N40 114.8(10) . . ?
C82 N39 Mn2 125.5(8) . . ?
N40 N39 Mn2 119.4(8) . . ?
C83 N40 N39 108.0(10) . . ?
C88 N41 C84 118.9(10) . . ?
C88 N41 Mn5 122.3(9) . . ?
C84 N41 Mn5 118.6(8) . . ?
C89 N42 N43 108.5(11) . . ?
C90 N43 N42 114.9(12) . . ?
C90 N43 Mn8 127.5(11) . . ?
N42 N43 Mn8 117.6(9) . . ?
C101 N48 N49 119.6(12) . . ?
C101 N48 Mn3 123.7(10) . . ?
N49 N48 Mn3 116.5(8) . . ?
C102 N49 N48 110.8(11) . . ?
C107 N50 C103 121.3(11) . . ?
C107 N50 Mn6 120.0(8) . . ?
C103 N50 Mn6 118.6(9) . . ?
C108 N51 N52 110.2(11) . . ?
C109 N52 N51 116.2(12) . . ?
C109 N52 Mn9 126.4(11) . . ?
N51 N52 Mn9 117.1(9) . . ?
C7 O1 Mn2 121.4(8) . . ?
C7 O1 Mn1 111.0(8) . . ?
Mn2 O1 Mn1 127.5(4) . . ?
C13 O2 Mn3 113.7(8) . . ?
C13 O2 Mn2 118.1(8) . . ?
Mn3 O2 Mn2 128.0(4) . . ?
C26 O3 Mn5 119.4(8) . . ?
C26 O3 Mn4 113.2(8) . . ?
Mn5 O3 Mn4 127.5(4) . . ?
C32 O4 Mn6 116.0(8) . . ?
C32 O4 Mn5 117.1(8) . . ?
Mn6 O4 Mn5 126.6(4) . . ?
C45 O5 Mn8 119.7(8) . . ?
C45 O5 Mn7 113.5(8) . . ?
Mn8 O5 Mn7 126.8(4) . . ?
C51 O6 Mn9 113.9(8) . . ?
C51 O6 Mn8 118.7(8) . . ?
Mn9 O6 Mn8 126.6(4) . . ?
C64 O7 Mn1 114.5(8) . . ?
C64 O7 Mn4 119.4(8) . . ?
Mn1 O7 Mn4 125.9(4) . . ?
C70 O8 Mn7 114.8(7) . . ?
C70 O8 Mn4 118.0(7) . . ?
Mn7 O8 Mn4 126.7(4) . . ?
C83 O9 Mn2 111.4(8) . . ?
C83 O9 Mn5 122.1(7) . . ?
Mn2 O9 Mn5 126.5(4) . . ?
C89 O10 Mn8 113.8(8) . . ?
C89 O10 Mn5 119.3(8) . . ?
Mn8 O10 Mn5 126.8(4) . . ?
C102 O11 Mn3 112.2(8) . . ?
C102 O11 Mn6 118.5(8) . . ?
Mn3 O11 Mn6 129.0(4) . . ?
C108 O12 Mn9 114.7(9) . . ?
C108 O12 Mn6 116.6(9) . . ?
Mn9 O12 Mn6 128.5(5) . . ?
C1 N1 C5 120.0 . . ?
C1 N1 Mn1 125.5(7) . . ?
C5 N1 Mn1 114.5(7) . . ?
N1 C1 C2 120.0 . . ?
C3 C2 C1 120.0 . . ?
C2 C3 C4 120.0 . . ?
C5 C4 C3 120.0 . . ?
C4 C5 N1 120.0 . . ?
C4 C5 C6 123.4(11) . . ?
N1 C5 C6 116.5(11) . . ?
N2 C6 N3 128.8(16) . . ?
N2 C6 C5 121.9(15) . . ?
N3 C6 C5 108.7(14) . . ?
O1 C7 N4 128.8(13) . . ?
O1 C7 C8 113.5(12) . . ?
N4 C7 C8 117.6(12) . . ?
N5 C8 C9 127.9(12) . . ?
N5 C8 C7 110.8(10) . . ?
C9 C8 C7 121.3(12) . . ?
C8 C9 C10 112.9(14) . . ?
C11 C10 C9 122.8(16) . . ?
C11 C10 Cl1 120.1(15) . . ?
C9 C10 Cl1 117.1(14) . . ?
C12 C11 C10 114.5(16) . . ?
N5 C12 C11 127.7(14) . . ?
N5 C12 C13 109.4(12) . . ?
C11 C12 C13 122.9(15) . . ?
O2 C13 N6 124.8(12) . . ?
O2 C13 C12 117.1(12) . . ?
N6 C13 C12 118.0(12) . . ?
N7 C14 N8 118.2(15) . . ?
N7 C14 C15 117.5(14) . . ?
N8 C14 C15 124.3(15) . . ?
C15 N9 C19 120.0 . . ?
C15 N9 Mn3 115.35(19) . . ?
C19 N9 Mn3 124.59(19) . . ?
C16 C15 N9 120.0 . . ?
C16 C15 C14 126.2(8) . . ?
N9 C15 C14 113.5(8) . . ?
C15 C16 C17 120.0 . . ?
C18 C17 C16 120.0 . . ?
C19 C18 C17 120.0 . . ?
C18 C19 N9 120.0 . . ?
C20 N10 C24 121.6 . . ?
C20 N10 Mn4 123.02(16) . . ?
C24 N10 Mn4 114.33(16) . . ?
N10 C20 C21 115.6 . . ?
C22 C21 C20 120.7 . . ?
C21 C22 C23 116.7 . . ?
C24 C23 C22 124.7 . . ?
C23 C24 N10 119.7 . . ?
C23 C24 C25 129.0(5) . . ?
N10 C24 C25 111.3(5) . . ?
N12 C25 N11 121.9(11) . . ?
N12 C25 C24 119.9(9) . . ?
N11 C25 C24 118.0(11) . . ?
O3 C26 N13 123.7(12) . . ?
O3 C26 C27 117.8(12) . . ?
N13 C26 C27 118.5(11) . . ?
C28 C27 N14 122.6(12) . . ?
C28 C27 C26 127.5(13) . . ?
N14 C27 C26 109.7(10) . . ?
C27 C28 C29 118.6(14) . . ?
C28 C29 C30 120.1(12) . . ?
C28 C29 Cl2 120.0(11) . . ?
C30 C29 Cl2 119.8(11) . . ?
C29 C30 C31 118.2(12) . . ?
N14 C31 C32 117.2(11) . . ?
N14 C31 C30 119.1(13) . . ?
C32 C31 C30 123.7(13) . . ?
N15 C32 O4 120.1(12) . . ?
N15 C32 C31 123.6(11) . . ?
O4 C32 C31 116.1(11) . . ?
N16 C33 N17 126.6(13) . . ?
N16 C33 C34 114.3(11) . . ?
N17 C33 C34 119.2(12) . . ?
C34 N18 C38 120.0 . . ?
C34 N18 Mn6 112.70(17) . . ?
C38 N18 Mn6 126.82(17) . . ?
N18 C34 C35 120.0 . . ?
N18 C34 C33 115.5(6) . . ?
C35 C34 C33 124.5(6) . . ?
C36 C35 C34 120.0 . . ?
C35 C36 C37 120.0 . . ?
C38 C37 C36 120.0 . . ?
C37 C38 N18 120.0 . . ?
C43 N19 C39 115.2 . . ?
C43 N19 Mn7 117.84(16) . . ?
C39 N19 Mn7 126.97(16) . . ?
C40 C39 N19 126.5 . . ?
C41 C40 C39 113.4 . . ?
C40 C41 C42 121.4 . . ?
C43 C42 C41 122.2 . . ?
C42 C43 N19 121.2 . . ?
C42 C43 C44 127.1(5) . . ?
N19 C43 C44 111.7(5) . . ?
N20 C44 N21 120.4(12) . . ?
N20 C44 C43 122.3(11) . . ?
N21 C44 C43 117.2(10) . . ?
O5 C45 N22 127.6(11) . . ?
O5 C45 C46 116.2(12) . . ?
N22 C45 C46 116.0(11) . . ?
N23 C46 C47 123.2(13) . . ?
N23 C46 C45 112.0(11) . . ?
C47 C46 C45 124.8(13) . . ?
C46 C47 C48 117.3(14) . . ?
C47 C48 C49 120.3(13) . . ?
C47 C48 Cl3 121.0(13) . . ?
C49 C48 Cl3 117.5(12) . . ?
C50 C49 C48 115.8(14) . . ?
C49 C50 N23 123.8(14) . . ?
C49 C50 C51 128.7(13) . . ?
N23 C50 C51 107.4(11) . . ?
O6 C51 N24 125.5(12) . . ?
O6 C51 C50 120.7(12) . . ?
N24 C51 C50 113.3(12) . . ?
N25 C52 N26 129(2) . . ?
N25 C52 C53 110.1(18) . . ?
N26 C52 C53 119.9(18) . . ?
C53 N27 C57 120.0 . . ?
C53 N27 Mn9 113.2(3) . . ?
C57 N27 Mn9 126.6(3) . . ?
N27 C53 C54 120.0 . . ?
N27 C53 C52 116.0(10) . . ?
C54 C53 C52 123.8(10) . . ?
C55 C54 C53 120.0 . . ?
C54 C55 C56 120.0 . . ?
C57 C56 C55 120.0 . . ?
C56 C57 N27 120.0 . . ?
C58 N28 C62 120.0 . . ?
C58 N28 Mn1 125.3(3) . . ?
C62 N28 Mn1 114.7(3) . . ?
N28 C58 C59 120.0 . . ?
C60 C59 C58 120.0 . . ?
C61 C60 C59 120.0 . . ?
C60 C61 C62 120.0 . . ?
N28 C62 C61 120.0 . . ?
N28 C62 C63 114.3(7) . . ?
C61 C62 C63 125.6(7) . . ?
N30 C63 N29 122.0(13) . . ?
N30 C63 C62 116.3(12) . . ?
N29 C63 C62 120.8(13) . . ?
N31 C64 O7 125.0(12) . . ?
N31 C64 C65 119.7(11) . . ?
O7 C64 C65 115.2(12) . . ?
N32 C65 C66 120.6(13) . . ?
N32 C65 C64 113.5(12) . . ?
C66 C65 C64 125.9(13) . . ?
C67 C66 C65 117.3(14) . . ?
C68 C67 C66 126.0(13) . . ?
C68 C67 Cl4 116.6(11) . . ?
C66 C67 Cl4 117.4(12) . . ?
C67 C68 C69 114.0(13) . . ?
N32 C69 C68 121.0(13) . . ?
N32 C69 C70 114.8(11) . . ?
C68 C69 C70 124.0(13) . . ?
N33 C70 O8 123.7(11) . . ?
N33 C70 C69 120.4(12) . . ?
O8 C70 C69 115.9(10) . . ?
N34 C71 N35 121.6(18) . . ?
N34 C71 C72 115.3(14) . . ?
N35 C71 C72 120.5(15) . . ?
C72 N36 C76 120.0 . . ?
C72 N36 Mn7 113.6(2) . . ?
C76 N36 Mn7 126.4(2) . . ?
N36 C72 C73 120.0 . . ?
N36 C72 C71 114.7(8) . . ?
C73 C72 C71 125.3(8) . . ?
C74 C73 C72 120.0 . . ?
C75 C74 C73 120.0 . . ?
C74 C75 C76 120.0 . . ?
C75 C76 N36 120.0 . . ?
C81 N37 C77 120.0 . . ?
C81 N37 Mn2 113.91(16) . . ?
C77 N37 Mn2 125.10(18) . . ?
C78 C77 N37 120.0 . . ?
C77 C78 C79 120.0 . . ?
C80 C79 C78 120.0 . . ?
C79 C80 C81 120.0 . . ?
N37 C81 C80 120.0 . . ?
N37 C81 C82 115.9(6) . . ?
C80 C81 C82 124.1(6) . . ?
N38 C82 N39 122.4(12) . . ?
N38 C82 C81 124.6(11) . . ?
N39 C82 C81 112.9(10) . . ?
N40 C83 O9 128.0(11) . . ?
N40 C83 C84 119.9(10) . . ?
O9 C83 C84 112.1(10) . . ?
N41 C84 C85 120.7(11) . . ?
N41 C84 C83 114.7(10) . . ?
C85 C84 C83 124.4(11) . . ?
C84 C85 C86 118.4(12) . . ?
C85 C86 C87 119.2(12) . . ?
C85 C86 Cl5 120.0(10) . . ?
C87 C86 Cl5 120.8(11) . . ?
C88 C87 C86 118.1(13) . . ?
N41 C88 C87 124.2(13) . . ?
N41 C88 C89 110.8(12) . . ?
C87 C88 C89 124.9(12) . . ?
O10 C89 N42 126.5(12) . . ?
O10 C89 C88 116.8(12) . . ?
N42 C89 C88 116.7(11) . . ?
N44 C90 N43 126.2(15) . . ?
N44 C90 C91 122.1(13) . . ?
N43 C90 C91 111.6(14) . . ?
C91 N45 C95 120.0 . . ?
C91 N45 Mn8 113.9(2) . . ?
C95 N45 Mn8 126.0(2) . . ?
N45 C91 C92 120.0 . . ?
N45 C91 C90 117.1(7) . . ?
C92 C91 C90 122.8(7) . . ?
C91 C92 C93 120.0 . . ?
C94 C93 C92 120.0 . . ?
C93 C94 C95 120.0 . . ?
C94 C95 N45 120.0 . . ?
C96 N46 C100 120.0 . . ?
C96 N46 Mn3 123.1(3) . . ?
C100 N46 Mn3 116.9(3) . . ?
C97 C96 N46 120.0 . . ?
C98 C97 C96 120.0 . . ?
C97 C98 C99 120.0 . . ?
C100 C99 C98 120.0 . . ?
C99 C100 N46 120.0 . . ?
C99 C100 C101 129.2(7) . . ?
N46 C100 C101 110.8(7) . . ?
N48 C101 N47 123.4(15) . . ?
N48 C101 C100 117.7(13) . . ?
N47 C101 C100 118.0(13) . . ?
O11 C102 N49 126.1(13) . . ?
O11 C102 C103 117.6(12) . . ?
N49 C102 C103 116.2(13) . . ?
N50 C103 C104 121.4(14) . . ?
N50 C103 C102 111.8(12) . . ?
C104 C103 C102 126.5(15) . . ?
C105 C104 C103 118.4(14) . . ?
C104 C105 C106 119.7(13) . . ?
C104 C105 Cl6 120.3(12) . . ?
C106 C105 Cl6 119.4(12) . . ?
C107 C106 C105 119.5(14) . . ?
N50 C107 C108 112.4(12) . . ?
N50 C107 C106 119.1(12) . . ?
C108 C107 C106 128.5(13) . . ?
N51 C108 O12 123.8(13) . . ?
N51 C108 C107 117.2(14) . . ?
O12 C108 C107 118.9(13) . . ?
N53 C109 N52 124.9(14) . . ?
N53 C109 C110 122.6(14) . . ?
N52 C109 C110 112.4(13) . . ?
C110 N54 C114 120.0 . . ?
C110 N54 Mn9 115.9(5) . . ?
C114 N54 Mn9 124.0(5) . . ?
C111 C110 N54 120.0 . . ?
C111 C110 C109 125.3(9) . . ?
N54 C110 C109 114.7(9) . . ?
C110 C111 C112 120.0 . . ?
C113 C112 C111 120.0 . . ?
C114 C113 C112 120.0 . . ?
C113 C114 N54 120.0 . . ?
O22B Cl20 O21 118.2(17) . . ?
O22B Cl20 O20 79.7(16) . . ?
O21 Cl20 O20 101.9(15) . . ?
O22B Cl20 O23 110.1(16) . . ?
O21 Cl20 O23 130.4(15) . . ?
O20 Cl20 O23 97.0(15) . . ?
O22B Cl20 O22A 58.1(18) . . ?
O21 Cl20 O22A 102(2) . . ?
O20 Cl20 O22A 138(2) . . ?
O23 Cl20 O22A 93(2) . . ?
Cl20 O20 O22B 48.5(12) . . ?
Cl20 O22B O20 51.8(12) . . ?
O26 Cl21 O27 116(3) . . ?
O26 Cl21 O25 103(3) . . ?
O27 Cl21 O25 114(4) . . ?
O26 Cl21 O24 97(3) . . ?
O27 Cl21 O24 109(4) . . ?
O25 Cl21 O24 116(3) . . ?
O29 Cl22 O31A 112.4(15) . . ?
O29 Cl22 O30 110.4(15) . . ?
O31A Cl22 O30 114.1(11) . . ?
O29 Cl22 O31B 86.1(17) . . ?
O31A Cl22 O31B 32.5(10) . . ?
O30 Cl22 O31B 109.1(14) . . ?
O29 Cl22 O28 119.5(15) . . ?
O31A Cl22 O28 102.4(12) . . ?
O30 Cl22 O28 97.3(12) . . ?
O31B Cl22 O28 134.0(15) . . ?
O34A Cl23 O35A 113.2(15) . . ?
O34A Cl23 O33 119.3(12) . . ?
O35A Cl23 O33 111.9(12) . . ?
O34A Cl23 O34B 59.9(12) . . ?
O35A Cl23 O34B 104.7(15) . . ?
O33 Cl23 O34B 71.0(10) . . ?
O34A Cl23 O35B 87.2(18) . . ?
O35A Cl23 O35B 31.7(16) . . ?
O33 Cl23 O35B 114.2(17) . . ?
O34B Cl23 O35B 76.1(18) . . ?
O34A Cl23 O32 111.4(16) . . ?
O35A Cl23 O32 91.9(18) . . ?
O33 Cl23 O32 105.3(14) . . ?
O34B Cl23 O32 163.2(17) . . ?
O35B Cl23 O32 119(2) . . ?
Cl23 O33 O34B 54.6(8) . . ?
Cl23 O34B O33 54.4(8) . . ?

loop_
_geom_bond_atom_site_label_1
_geom_bond_atom_site_label_2
_geom_bond_distance
_geom_bond_site_symmetry_2
_geom_bond_publ_flag
Mn1 N3 2.070(12) . ?
Mn1 N30 2.147(10) . ?
Mn1 O7 2.188(8) . ?
Mn1 O1 2.209(8) . ?
Mn1 N1 2.235(10) . ?
Mn1 N28 2.340(6) . ?
Mn2 N39 2.090(11) . ?
Mn2 N5 2.139(10) . ?
Mn2 O9 2.171(8) . ?
Mn2 O1 2.185(8) . ?
Mn2 O2 2.208(10) . ?
Mn2 N37 2.318(5) . ?
Mn3 N48 2.103(12) . ?
Mn3 O2 2.136(9) . ?
Mn3 N7 2.140(12) . ?
Mn3 O11 2.166(9) . ?
Mn3 N46 2.281(6) . ?
Mn3 N9 2.293(6) . ?
Mn4 N12 2.132(11) . ?
Mn4 O3 2.183(9) . ?
Mn4 N32 2.184(11) . ?
Mn4 O8 2.199(8) . ?
Mn4 O7 2.217(9) . ?
Mn4 N10 2.368(6) . ?
Mn5 O3 2.164(9) . ?
Mn5 O9 2.190(10) . ?
Mn5 O4 2.200(9) . ?
Mn5 O10 2.200(9) . ?
Mn5 N41 2.206(9) . ?
Mn5 N14 2.231(10) . ?
Mn6 N16 2.122(10) . ?
Mn6 O4 2.130(9) . ?
Mn6 N50 2.167(10) . ?
Mn6 O12 2.206(10) . ?
Mn6 O11 2.208(9) . ?
Mn6 N18 2.333(5) . ?
Mn7 N34 2.114(10) . ?
Mn7 N21 2.143(11) . ?
Mn7 O8 2.196(8) . ?
Mn7 O5 2.208(9) . ?
Mn7 N36 2.292(6) . ?
Mn7 N19 2.325(5) . ?
Mn8 N43 2.157(12) . ?
Mn8 O10 2.170(9) . ?
Mn8 N23 2.184(11) . ?
Mn8 O5 2.199(10) . ?
Mn8 O6 2.204(8) . ?
Mn8 N45 2.326(6) . ?
Mn9 N25 2.093(12) . ?
Mn9 N52 2.115(14) . ?
Mn9 O12 2.130(10) . ?
Mn9 O6 2.165(8) . ?
Mn9 N27 2.279(8) . ?
Mn9 N54 2.316(8) . ?
Cl1 C10 1.712(18) . ?
Cl2 C29 1.707(14) . ?
Cl3 C48 1.713(17) . ?
Cl4 C67 1.784(13) . ?
Cl5 C86 1.740(14) . ?
Cl6 C105 1.675(15) . ?
N2 C6 1.28(2) . ?
N3 C6 1.319(19) . ?
N3 N4 1.453(16) . ?
N4 C7 1.379(19) . ?
N5 C8 1.328(16) . ?
N5 C12 1.340(18) . ?
N6 C13 1.320(17) . ?
N6 N7 1.345(16) . ?
N7 C14 1.33(2) . ?
N8 C14 1.36(2) . ?
N11 C25 1.365(16) . ?
N12 N13 1.347(14) . ?
N12 C25 1.348(16) . ?
N13 C26 1.328(16) . ?
N14 C31 1.305(16) . ?
N14 C27 1.348(16) . ?
N15 C32 1.308(16) . ?
N15 N16 1.418(15) . ?
N16 C33 1.289(18) . ?
N17 C33 1.395(18) . ?
N20 C44 1.304(15) . ?
N21 C44 1.342(16) . ?
N21 N22 1.431(14) . ?
N22 C45 1.300(17) . ?
N23 C46 1.352(16) . ?
N23 C50 1.379(16) . ?
N24 C51 1.310(17) . ?
N24 N25 1.450(17) . ?
N25 C52 1.28(2) . ?
N26 C52 1.32(3) . ?
N29 C63 1.313(17) . ?
N30 C63 1.301(18) . ?
N30 N31 1.431(14) . ?
N31 C64 1.261(16) . ?
N32 C65 1.316(16) . ?
N32 C69 1.324(17) . ?
N33 C70 1.305(15) . ?
N33 N34 1.462(15) . ?
N34 C71 1.272(19) . ?
N35 C71 1.41(3) . ?
N38 C82 1.331(16) . ?
N39 C82 1.355(16) . ?
N39 N40 1.449(14) . ?
N40 C83 1.233(15) . ?
N41 C88 1.310(15) . ?
N41 C84 1.370(15) . ?
N42 C89 1.303(17) . ?
N42 N43 1.454(15) . ?
N43 C90 1.286(18) . ?
N44 C90 1.270(19) . ?
N47 C101 1.36(2) . ?
N48 C101 1.285(18) . ?
N48 N49 1.413(15) . ?
N49 C102 1.284(17) . ?
N50 C107 1.363(15) . ?
N50 C103 1.388(19) . ?
N51 C108 1.305(18) . ?
N51 N52 1.441(16) . ?
N52 C109 1.348(19) . ?
N53 C109 1.284(18) . ?
O1 C7 1.272(15) . ?
O2 C13 1.294(15) . ?
O3 C26 1.322(15) . ?
O4 C32 1.369(14) . ?
O5 C45 1.271(15) . ?
O6 C51 1.241(15) . ?
O7 C64 1.284(14) . ?
O8 C70 1.316(14) . ?
O9 C83 1.332(13) . ?
O10 C89 1.304(14) . ?
O11 C102 1.271(15) . ?
O12 C108 1.317(17) . ?
N1 C1 1.3900 . ?
N1 C5 1.3900 . ?
C1 C2 1.3900 . ?
C2 C3 1.3900 . ?
C3 C4 1.3900 . ?
C4 C5 1.3900 . ?
C5 C6 1.484(19) . ?
C7 C8 1.558(18) . ?
C8 C9 1.400(16) . ?
C9 C10 1.43(2) . ?
C10 C11 1.39(2) . ?
C11 C12 1.38(2) . ?
C12 C13 1.504(19) . ?
C14 C15 1.462(17) . ?
N9 C15 1.3900 . ?
N9 C19 1.3900 . ?
C15 C16 1.3900 . ?
C16 C17 1.3900 . ?
C17 C18 1.3900 . ?
C18 C19 1.3900 . ?
N10 C20 1.3465 . ?
N10 C24 1.4182 . ?
C20 C21 1.4743 . ?
C21 C22 1.3686 . ?
C22 C23 1.3903 . ?
C23 C24 1.2718 . ?
C24 C25 1.481(14) . ?
C26 C27 1.515(17) . ?
C27 C28 1.339(17) . ?
C28 C29 1.37(2) . ?
C29 C30 1.382(19) . ?
C30 C31 1.433(17) . ?
C31 C32 1.391(18) . ?
C33 C34 1.498(15) . ?
N18 C34 1.3900 . ?
N18 C38 1.3900 . ?
C34 C35 1.3900 . ?
C35 C36 1.3900 . ?
C36 C37 1.3900 . ?
C37 C38 1.3900 . ?
N19 C43 1.3853 . ?
N19 C39 1.3912 . ?
C39 C40 1.3813 . ?
C40 C41 1.3526 . ?
C41 C42 1.4201 . ?
C42 C43 1.2728 . ?
C43 C44 1.436(14) . ?
C45 C46 1.500(17) . ?
C46 C47 1.353(19) . ?
C47 C48 1.41(2) . ?
C48 C49 1.46(2) . ?
C49 C50 1.336(19) . ?
C50 C51 1.501(18) . ?
C52 C53 1.54(2) . ?
N27 C53 1.3900 . ?
N27 C57 1.3900 . ?
C53 C54 1.3900 . ?
C54 C55 1.3900 . ?
C55 C56 1.3900 . ?
C56 C57 1.3900 . ?
N28 C58 1.3900 . ?
N28 C62 1.3900 . ?
C58 C59 1.3900 . ?
C59 C60 1.3900 . ?
C60 C61 1.3900 . ?
C61 C62 1.3901 . ?
C62 C63 1.439(15) . ?
C64 C65 1.481(18) . ?
C65 C66 1.397(19) . ?
C66 C67 1.33(2) . ?
C67 C68 1.322(19) . ?
C68 C69 1.451(18) . ?
C69 C70 1.453(19) . ?
C71 C72 1.45(2) . ?
N36 C72 1.3900 . ?
N36 C76 1.3900 . ?
C72 C73 1.3900 . ?
C73 C74 1.3900 . ?
C74 C75 1.3900 . ?
C75 C76 1.3900 . ?
N37 C81 1.3900 . ?
N37 C77 1.3901 . ?
C77 C78 1.3900 . ?
C78 C79 1.3900 . ?
C79 C80 1.3900 . ?
C80 C81 1.3900 . ?
C81 C82 1.417(14) . ?
C83 C84 1.509(17) . ?
C84 C85 1.368(16) . ?
C85 C86 1.383(19) . ?
C86 C87 1.406(19) . ?
C87 C88 1.325(18) . ?
C88 C89 1.495(18) . ?
C90 C91 1.448(18) . ?
N45 C91 1.3900 . ?
N45 C95 1.3900 . ?
C91 C92 1.3900 . ?
C92 C93 1.3900 . ?
C93 C94 1.3900 . ?
C94 C95 1.3900 . ?
N46 C96 1.3900 . ?
N46 C100 1.3901 . ?
C96 C97 1.3900 . ?
C97 C98 1.3899 . ?
C98 C99 1.3900 . ?
C99 C100 1.3899 . ?
C100 C101 1.439(17) . ?
C102 C103 1.50(2) . ?
C103 C104 1.399(19) . ?
C104 C105 1.40(2) . ?
C105 C106 1.44(2) . ?
C106 C107 1.414(19) . ?
C107 C108 1.396(19) . ?
C109 C110 1.464(16) . ?
N54 C110 1.3900 . ?
N54 C114 1.3900 . ?
C110 C111 1.3900 . ?
C111 C112 1.3900 . ?
C112 C113 1.3900 . ?
C113 C114 1.3900 . ?
Cl20 O22B 1.37(2) . ?
Cl20 O21 1.42(2) . ?
Cl20 O20 1.44(2) . ?
Cl20 O23 1.45(2) . ?
Cl20 O22A 1.49(3) . ?
O20 O22B 1.80(4) . ?
Cl21 O26 1.42(4) . ?
Cl21 O27 1.47(3) . ?
Cl21 O25 1.49(3) . ?
Cl21 O24 1.50(4) . ?
Cl22 O29 1.28(2) . ?
Cl22 O31A 1.380(14) . ?
Cl22 O30 1.483(17) . ?
Cl22 O31B 1.53(2) . ?
Cl22 O28 1.554(19) . ?
Cl23 O34A 1.374(19) . ?
Cl23 O35A 1.43(2) . ?
Cl23 O33 1.423(14) . ?
Cl23 O34B 1.427(19) . ?
Cl23 O35B 1.54(3) . ?
Cl23 O32 1.59(3) . ?
O33 O34B 1.66(2) . ?
